data_4133524
loop_
_publ_author_name
'Salamanca, Vanesa'
'Toledo, Alberto'
'Alb\'eniz, Ana C'

_publ_section_title
;
 [2,2'-Bipyridin]-6(1 H)-one, a Truly Cooperating Ligand in the
 Palladium-Mediated C-H Activation Step: Experimental Evidence in the
 Direct C-3 Arylation of Pyridine.
;
_journal_issue 51
_journal_name_full 'Journal of the American Chemical Society'
_journal_page_first 17851
_journal_page_last 17856
_journal_paper_doi 10.1021/jacs.8b10680
_journal_volume 140
_journal_year 2018
_chemical_formula_moiety 'C22 H16 F3 N3 O Pd'
_chemical_formula_sum 'C22 H16 F3 N3 O Pd'
_chemical_formula_weight 501.78
_space_group_crystal_system orthorhombic
_space_group_IT_number 61
_space_group_name_Hall '-P 2ac 2ab'
_space_group_name_H-M_alt 'P b c a'
_atom_sites_solution_hydrogens geom
_atom_sites_solution_primary iterative
_audit_creation_date 2018-07-09
_audit_creation_method
;
Olex2 1.2
(compiled 2018.05.29 svn.r3508 for OlexSys, GUI svn.r5506)
;
_cell_angle_alpha 90
_cell_angle_beta 90
_cell_angle_gamma 90
_cell_formula_units_Z 8
_cell_length_a 7.8072(3)
_cell_length_b 15.7255(6)
_cell_length_c 32.2864(16)
_cell_measurement_reflns_used 2688
_cell_measurement_temperature 298
_cell_measurement_theta_max 25.2700
_cell_measurement_theta_min 3.5930
_cell_volume 3963.9(3)
_computing_cell_refinement 'CrysAlisPro 1.171.39.45g (Rigaku OD, 2018)'
_computing_data_collection 'CrysAlisPro 1.171.39.45g (Rigaku OD, 2018)'
_computing_data_reduction 'CrysAlisPro 1.171.39.45g (Rigaku OD, 2018)'
_computing_molecular_graphics 'Olex2 (Dolomanov et al., 2009)'
_computing_publication_material 'Olex2 (Dolomanov et al., 2009)'
_computing_structure_refinement 'ShelXL (Sheldrick, 2015)'
_computing_structure_solution 'olex2.solve (Bourhis et al., 2015)'
_diffrn_ambient_temperature 298
_diffrn_detector 'CCD plate'
_diffrn_detector_area_resol_mean 10.4757
_diffrn_detector_type Atlas
_diffrn_measured_fraction_theta_full 0.994
_diffrn_measured_fraction_theta_max 0.803
_diffrn_measurement_details
;
List of Runs (angles in degrees, time in seconds):

  # Type    Start    End  Width  t~exp~   \w     \q     \k     \f   Frames
--------------------------------------------------------------------------
  1  \w    -18.00  82.00   1.00   50.00    --   10.16  57.00 -90.00  100
;
_diffrn_measurement_device 'four-circle diffractometer'
_diffrn_measurement_device_type 'SuperNova, Dual, Cu at home/near, Atlas'
_diffrn_measurement_method '\w scans'
_diffrn_orient_matrix_type 'CrysAlisPro convention (1999,Acta A55,543-557)'
_diffrn_orient_matrix_UB_11 0.0033302000
_diffrn_orient_matrix_UB_12 -0.0437205000
_diffrn_orient_matrix_UB_13 -0.0054398000
_diffrn_orient_matrix_UB_21 -0.0120361000
_diffrn_orient_matrix_UB_22 -0.0111888000
_diffrn_orient_matrix_UB_23 0.0210745000
_diffrn_orient_matrix_UB_31 -0.0899086000
_diffrn_orient_matrix_UB_32 -0.0001062000
_diffrn_orient_matrix_UB_33 -0.0030393000
_diffrn_radiation_monochromator mirror
_diffrn_radiation_probe x-ray
_diffrn_radiation_type MoK\a
_diffrn_radiation_wavelength 0.71073
_diffrn_reflns_av_R_equivalents 0.0610
_diffrn_reflns_av_unetI/netI 0.0798
_diffrn_reflns_Laue_measured_fraction_full 0.994
_diffrn_reflns_Laue_measured_fraction_max 0.803
_diffrn_reflns_limit_h_max 10
_diffrn_reflns_limit_h_min -6
_diffrn_reflns_limit_k_max 14
_diffrn_reflns_limit_k_min -21
_diffrn_reflns_limit_l_max 38
_diffrn_reflns_limit_l_min -25
_diffrn_reflns_number 9904
_diffrn_reflns_point_group_measured_fraction_full 0.994
_diffrn_reflns_point_group_measured_fraction_max 0.803
_diffrn_reflns_theta_full 25.242
_diffrn_reflns_theta_max 28.902
_diffrn_reflns_theta_min 3.474
_diffrn_source 'micro-focus sealed X-ray tube'
_diffrn_source_type 'SuperNova (Mo) X-ray Source'
_exptl_absorpt_coefficient_mu 0.983
_exptl_absorpt_correction_T_max 0.947
_exptl_absorpt_correction_T_min 0.867
_exptl_absorpt_correction_type analytical
_exptl_absorpt_process_details
;
CrysAlisPro 1.171.39.45g (Rigaku Oxford Diffraction, 2018)
Analytical numeric absorption correction using a multifaceted crystal
			model based on expressions derived by R.C. Clark & J.S. Reid.
(Clark, R. C. & Reid, J. S. (1995). Acta Cryst. A51, 887-897)
Empirical absorption correction using spherical harmonics,
 implemented in SCALE3 ABSPACK scaling algorithm.
;
_exptl_crystal_colour 'clear yellow'
_exptl_crystal_colour_lustre clear
_exptl_crystal_colour_primary yellow
_exptl_crystal_density_diffrn 1.682
_exptl_crystal_description plate
_exptl_crystal_F_000 2000
_exptl_crystal_size_max 0.314
_exptl_crystal_size_mid 0.082
_exptl_crystal_size_min 0.062
_refine_diff_density_max 0.582
_refine_diff_density_min -0.632
_refine_diff_density_rms 0.093
_refine_ls_extinction_method none
_refine_ls_goodness_of_fit_ref 1.065
_refine_ls_hydrogen_treatment constr
_refine_ls_matrix_type full
_refine_ls_number_parameters 271
_refine_ls_number_reflns 4194
_refine_ls_number_restraints 0
_refine_ls_restrained_S_all 1.065
_refine_ls_R_factor_all 0.0977
_refine_ls_R_factor_gt 0.0512
_refine_ls_shift/su_max 0.001
_refine_ls_shift/su_mean 0.000
_refine_ls_structure_factor_coef Fsqd
_refine_ls_weighting_details 'w=1/[\s^2^(Fo^2^)+(0.0281P)^2^+1.2600P] where P=(Fo^2^+2Fc^2^)/3'
_refine_ls_weighting_scheme calc
_refine_ls_wR_factor_gt 0.0909
_refine_ls_wR_factor_ref 0.1122
_reflns_Friedel_coverage 0.000
_reflns_number_gt 2666
_reflns_number_total 4194
_reflns_threshold_expression 'I > 2\s(I)'
_cod_data_source_file ja8b10680_si_002.cif
_cod_data_source_block vs944x_complex_10
_cod_database_code 4133524
_shelx_shelxl_version_number 2014/7
_chemical_oxdiff_formula 'C22 H16 F3 N3 O Pd'
_chemical_oxdiff_usercomment 'yellow plate'
_shelx_space_group_comment
;
The symmetry employed for this shelxl refinement is uniquely defined
by the following loop, which should always be used as a source of
symmetry information in preference to the above space-group names.
They are only intended as comments.
;
_reflns_odcompleteness_completeness 98.79
_reflns_odcompleteness_iscentric 1
_reflns_odcompleteness_theta 25.30
_olex2_refinement_description
;
1. Fixed Uiso
 At 1.2 times of:
  All C(H) groups
2.a Aromatic/amide H refined with riding coordinates:
 C16(H16)
;
_olex2_submission_special_instructions 'No special instructions were received'
_oxdiff_exptl_absorpt_empirical_details
;
Empirical correction (ABSPACK) includes:
- Absorption correction using spherical harmonics
- Frame scaling
;
_oxdiff_exptl_absorpt_empirical_full_max 1.124
_oxdiff_exptl_absorpt_empirical_full_min 0.929

loop_
_space_group_symop_operation_xyz
'x, y, z'
'-x+1/2, -y, z+1/2'
'x+1/2, -y+1/2, -z'
'-x, y+1/2, -z+1/2'
'-x, -y, -z'
'x-1/2, y, -z-1/2'
'-x-1/2, y-1/2, z'
'x, -y-1/2, z-1/2'

loop_
_atom_site_label
_atom_site_type_symbol
_atom_site_fract_x
_atom_site_fract_y
_atom_site_fract_z
_atom_site_U_iso_or_equiv
_atom_site_adp_type
_atom_site_occupancy
_atom_site_site_symmetry_order
_atom_site_calc_flag
_atom_site_refinement_flags_posn
Pd1 Pd 0.55494(4) 0.39588(2) 0.63384(2) 0.03845(15) Uani 1 1 d .
N1 N 0.3469(5) 0.4122(2) 0.67491(12) 0.0386(9) Uani 1 1 d .
N2 N 0.4760(5) 0.5149(2) 0.61835(13) 0.0413(10) Uani 1 1 d .
C6 C 0.3678(6) 0.5511(3) 0.64591(16) 0.0424(12) Uani 1 1 d .
C4 C 0.1704(6) 0.5226(4) 0.70404(16) 0.0524(14) Uani 1 1 d .
H4 H 0.1422 0.5800 0.7060 0.063 Uiso 1 1 calc R
C8 C 0.3893(8) 0.6836(3) 0.6099(2) 0.0683(18) Uani 1 1 d .
H8 H 0.3615 0.7409 0.6074 0.082 Uiso 1 1 calc R
C5 C 0.2920(6) 0.4946(3) 0.67694(15) 0.0408(12) Uani 1 1 d .
C7 C 0.3275(7) 0.6374(3) 0.64269(19) 0.0579(16) Uani 1 1 d .
H7 H 0.2592 0.6633 0.6626 0.069 Uiso 1 1 calc R
C1 C 0.2747(6) 0.3512(3) 0.70088(15) 0.0440(12) Uani 1 1 d .
C9 C 0.4920(8) 0.6454(4) 0.5810(2) 0.074(2) Uani 1 1 d .
H9 H 0.5325 0.6757 0.5582 0.089 Uiso 1 1 calc R
O1 O 0.3275(5) 0.2769(2) 0.70049(12) 0.0583(10) Uani 1 1 d .
C15 C 1.0554(6) 0.4072(3) 0.58104(19) 0.0500(14) Uani 1 1 d .
H15 H 1.1653 0.4187 0.5907 0.060 Uiso 1 1 calc R
C11 C 0.7508(6) 0.3930(3) 0.59459(16) 0.0408(12) Uani 1 1 d .
C14 C 1.0296(7) 0.3876(3) 0.54028(19) 0.0508(14) Uani 1 1 d .
C18 C 0.5927(7) 0.2100(3) 0.63055(19) 0.0592(16) Uani 1 1 d .
H18 H 0.5287 0.2156 0.6064 0.071 Uiso 1 1 calc R
C20 C 0.7308(9) 0.1207(4) 0.6790(3) 0.080(2) Uani 1 1 d .
H20 H 0.7593 0.0667 0.6887 0.096 Uiso 1 1 calc R
C10 C 0.5338(6) 0.5611(3) 0.58633(18) 0.0556(15) Uani 1 1 d .
H10 H 0.6048 0.5351 0.5670 0.067 Uiso 1 1 calc R
N3 N 0.6385(5) 0.2793(2) 0.65123(14) 0.0447(10) Uani 1 1 d .
C16 C 0.9163(6) 0.4098(3) 0.60819(17) 0.0464(13) Uani 1 1 d .
H16 H 0.9347 0.4230 0.6359 0.056 Uiso 1 1 calc R
C2 C 0.1349(7) 0.3794(4) 0.72681(16) 0.0548(15) Uani 1 1 d .
H2 H 0.0749 0.3397 0.7425 0.066 Uiso 1 1 calc R
C13 C 0.8681(8) 0.3704(3) 0.52634(19) 0.0588(15) Uani 1 1 d .
H13 H 0.8505 0.3568 0.4986 0.071 Uiso 1 1 calc R
C21 C 0.7821(9) 0.1912(5) 0.7001(2) 0.0785(19) Uani 1 1 d .
H21 H 0.8470 0.1866 0.7241 0.094 Uiso 1 1 calc R
C22 C 0.7351(8) 0.2697(4) 0.6846(2) 0.0620(16) Uani 1 1 d .
H22 H 0.7732 0.3182 0.6983 0.074 Uiso 1 1 calc R
C12 C 0.7299(7) 0.3732(3) 0.55350(18) 0.0552(15) Uani 1 1 d .
H12 H 0.6207 0.3613 0.5436 0.066 Uiso 1 1 calc R
C3 C 0.0900(7) 0.4616(4) 0.72879(18) 0.0616(16) Uani 1 1 d .
H3 H 0.0039 0.4783 0.7469 0.074 Uiso 1 1 calc R
C19 C 0.6382(10) 0.1299(4) 0.6441(3) 0.078(2) Uani 1 1 d .
H19 H 0.6048 0.0822 0.6291 0.094 Uiso 1 1 calc R
F3 F 1.2747(6) 0.3145(3) 0.51904(18) 0.150(2) Uani 1 1 d .
F2 F 1.2897(5) 0.4449(3) 0.51556(15) 0.1149(16) Uani 1 1 d .
F1 F 1.1393(6) 0.3806(4) 0.47298(18) 0.157(2) Uani 1 1 d .
C17 C 1.1796(10) 0.3827(5) 0.5121(2) 0.079(2) Uani 1 1 d .

loop_
_atom_site_aniso_label
_atom_site_aniso_U_11
_atom_site_aniso_U_22
_atom_site_aniso_U_33
_atom_site_aniso_U_23
_atom_site_aniso_U_13
_atom_site_aniso_U_12
Pd1 0.0399(2) 0.0347(2) 0.0408(3) -0.00418(17) 0.00844(17) -0.00180(17)
N1 0.037(2) 0.043(2) 0.036(3) -0.0033(18) 0.0024(18) -0.0075(19)
N2 0.041(2) 0.040(2) 0.043(3) 0.003(2) 0.0106(19) -0.0068(19)
C6 0.037(3) 0.042(3) 0.048(4) -0.008(2) 0.003(2) 0.001(2)
C4 0.048(3) 0.066(4) 0.044(4) -0.003(3) 0.006(3) 0.013(3)
C8 0.067(4) 0.038(3) 0.100(6) 0.014(3) 0.014(4) 0.004(3)
C5 0.036(2) 0.048(3) 0.038(3) -0.008(2) -0.002(2) -0.003(2)
C7 0.051(3) 0.040(3) 0.082(5) -0.007(3) 0.012(3) 0.005(3)
C1 0.043(3) 0.056(3) 0.033(3) -0.001(3) -0.003(2) -0.016(3)
C9 0.074(4) 0.056(3) 0.093(6) 0.027(4) 0.028(4) 0.005(3)
O1 0.066(3) 0.046(2) 0.063(3) 0.0010(19) 0.013(2) -0.0142(19)
C15 0.042(3) 0.043(3) 0.065(4) -0.003(3) 0.004(3) 0.000(2)
C11 0.050(3) 0.032(2) 0.041(3) -0.006(2) 0.011(2) 0.002(2)
C14 0.051(3) 0.040(3) 0.062(4) -0.004(3) 0.018(3) 0.005(3)
C18 0.067(4) 0.040(3) 0.071(4) -0.008(3) 0.005(3) -0.004(3)
C20 0.082(5) 0.055(4) 0.104(7) 0.028(4) 0.033(5) 0.016(4)
C10 0.055(3) 0.051(3) 0.061(4) 0.005(3) 0.019(3) 0.002(3)
N3 0.047(2) 0.040(2) 0.048(3) -0.006(2) 0.010(2) 0.002(2)
C16 0.051(3) 0.040(3) 0.049(4) -0.005(2) 0.008(3) -0.001(2)
C2 0.044(3) 0.084(4) 0.036(3) 0.011(3) 0.006(3) -0.010(3)
C13 0.069(4) 0.062(4) 0.045(4) -0.009(3) 0.009(3) 0.006(3)
C21 0.085(5) 0.080(5) 0.070(5) 0.023(4) 0.003(4) 0.011(4)
C22 0.065(4) 0.054(3) 0.067(5) 0.000(3) 0.010(3) 0.001(3)
C12 0.044(3) 0.066(4) 0.055(4) -0.012(3) 0.008(3) -0.005(3)
C3 0.050(3) 0.091(5) 0.044(4) 0.002(3) 0.014(3) 0.015(3)
C19 0.089(5) 0.042(3) 0.104(7) -0.002(4) 0.028(5) -0.002(3)
F3 0.130(4) 0.116(3) 0.204(6) 0.032(4) 0.102(4) 0.063(3)
F2 0.085(3) 0.128(4) 0.132(4) 0.002(3) 0.054(3) -0.026(3)
F1 0.093(3) 0.296(8) 0.081(4) -0.040(4) 0.045(3) -0.026(4)
C17 0.076(5) 0.081(5) 0.079(6) -0.006(4) 0.032(4) 0.009(4)

loop_
_atom_type_symbol
_atom_type_description
_atom_type_scat_dispersion_real
_atom_type_scat_dispersion_imag
_atom_type_scat_source
C C 0.0033 0.0016 'International Tables Vol C Tables 4.2.6.8 and 6.1.1.4'
H H 0.0000 0.0000 'International Tables Vol C Tables 4.2.6.8 and 6.1.1.4'
N N 0.0061 0.0033 'International Tables Vol C Tables 4.2.6.8 and 6.1.1.4'
O O 0.0106 0.0060 'International Tables Vol C Tables 4.2.6.8 and 6.1.1.4'
F F 0.0171 0.0103 'International Tables Vol C Tables 4.2.6.8 and 6.1.1.4'
Pd Pd -0.9988 1.0072 'International Tables Vol C Tables 4.2.6.8 and 6.1.1.4'

loop_
_exptl_crystal_face_index_h
_exptl_crystal_face_index_k
_exptl_crystal_face_index_l
_exptl_crystal_face_perp_dist
0 -22 11 0.0508
0 21 -11 0.0230
11 1 6 0.1247
-11 -2 -5 0.1710
0 8 43 0.0080
-1 -8 -43 0.0500

loop_
_geom_angle_atom_site_label_1
_geom_angle_atom_site_label_2
_geom_angle_atom_site_label_3
_geom_angle
N2 Pd1 N1 79.04(15)
C11 Pd1 N1 174.34(16)
C11 Pd1 N2 95.59(17)
C11 Pd1 N3 84.74(17)
N3 Pd1 N1 100.55(16)
N3 Pd1 N2 177.72(17)
C5 N1 Pd1 112.7(3)
C5 N1 C1 119.8(4)
C1 N1 Pd1 127.3(3)
C6 N2 Pd1 114.5(3)
C10 N2 Pd1 125.9(3)
C10 N2 C6 119.3(4)
N2 C6 C5 116.6(4)
N2 C6 C7 120.0(5)
C7 C6 C5 123.3(5)
C5 C4 C3 117.2(5)
C9 C8 C7 120.0(5)
N1 C5 C6 114.5(4)
C4 C5 N1 123.7(5)
C4 C5 C6 121.6(5)
C8 C7 C6 119.6(5)
N1 C1 C2 116.3(5)
O1 C1 N1 120.5(5)
O1 C1 C2 123.1(5)
C8 C9 C10 118.3(5)
C14 C15 C16 119.7(5)
C16 C11 Pd1 120.6(4)
C12 C11 Pd1 122.1(4)
C12 C11 C16 117.3(5)
C15 C14 C17 119.0(6)
C13 C14 C15 119.9(5)
C13 C14 C17 121.1(6)
N3 C18 C19 121.4(6)
C19 C20 C21 119.2(6)
N2 C10 C9 122.6(5)
C18 N3 Pd1 121.1(4)
C22 N3 Pd1 120.8(4)
C22 N3 C18 118.0(5)
C11 C16 C15 121.3(5)
C3 C2 C1 121.4(5)
C14 C13 C12 120.1(6)
C20 C21 C22 118.1(7)
N3 C22 C21 123.2(6)
C11 C12 C13 121.6(5)
C2 C3 C4 121.1(5)
C20 C19 C18 120.1(7)
F3 C17 C14 112.4(6)
F2 C17 C14 115.4(6)
F2 C17 F3 102.9(7)
F1 C17 C14 113.8(7)
F1 C17 F3 106.1(6)
F1 C17 F2 105.1(6)

loop_
_geom_bond_atom_site_label_1
_geom_bond_atom_site_label_2
_geom_bond_distance
Pd1 N1 2.112(4)
Pd1 N2 2.033(4)
Pd1 C11 1.986(5)
Pd1 N3 2.025(4)
N1 C5 1.368(6)
N1 C1 1.392(6)
N2 C6 1.352(6)
N2 C10 1.341(6)
C6 C5 1.464(7)
C6 C7 1.398(7)
C4 C5 1.364(6)
C4 C3 1.397(8)
C8 C7 1.371(8)
C8 C9 1.370(8)
C1 O1 1.239(6)
C1 C2 1.445(7)
C9 C10 1.377(7)
C15 C14 1.367(8)
C15 C16 1.396(7)
C11 C16 1.390(7)
C11 C12 1.372(7)
C14 C13 1.366(8)
C14 C17 1.484(8)
C18 N3 1.327(6)
C18 C19 1.381(8)
C20 C21 1.360(9)
C20 C19 1.347(10)
N3 C22 1.324(7)
C2 C3 1.341(8)
C13 C12 1.391(7)
C21 C22 1.382(8)
F3 C17 1.324(8)
F2 C17 1.306(8)
F1 C17 1.304(9)

loop_
_exptl_oxdiff_crystal_face_indexfrac_h
_exptl_oxdiff_crystal_face_indexfrac_k
_exptl_oxdiff_crystal_face_indexfrac_l
_exptl_oxdiff_crystal_face_x
_exptl_oxdiff_crystal_face_y
_exptl_oxdiff_crystal_face_z
0.0003 -21.9922 11.0047 0.9016 0.4780 -0.0311
-0.0001 20.9928 -11.0044 -0.8580 -0.4668 0.0312
11.0059 1.0042 6.0126 -0.0400 -0.0170 -1.0079
-11.0061 -2.0040 -5.0125 0.0782 0.0493 1.0050
0.3808 7.9755 42.9894 -0.5813 0.8122 -0.1657
-0.7811 -7.9757 -42.9899 0.5800 -0.8074 0.2017
